data_7704514
loop_
_publ_author_name
'Suter, Riccardo'
'Wagner, Mona'
'Querci, Lorenzo'
'Conti, Riccardo'
'Benk\>o, Zolt\'an'
'Gr\"utzmacher, Hansj\"org'

_publ_section_title
;
 1,3,4-Azadiphospholides as building blocks for scorpionate and bidentate
 ligands in multinuclear complexes.
;
_journal_issue 24
_journal_name_full 'Dalton transactions (Cambridge, England : 2003)'
_journal_page_first 8201
_journal_page_last 8208
_journal_paper_doi 10.1039/d0dt01864c
_journal_volume 49
_journal_year 2020
_chemical_formula_moiety 'C23 H17 N3 O3 P6 Ti, C7 H8'
_chemical_formula_sum 'C30 H25 N3 O3 P6 Ti'
_chemical_formula_weight 709.25
_chemical_name_systematic Titanium(tris(1,3,4-azadiphospholo-1,2-pyridin-3-olate))-cyclopentadiene
_chemical_properties_physical ', Air-sensitive,Moisture-sensitive'
_space_group_crystal_system orthorhombic
_space_group_IT_number 19
_space_group_name_Hall 'P 2ac 2ab'
_space_group_name_H-M_alt 'P 21 21 21'
_atom_sites_solution_hydrogens geom
_atom_sites_solution_primary direct
_audit_creation_date 2016-06-09
_audit_creation_method
;
Olex2 1.2
(compiled 2016.02.19 svn.r3266 for OlexSys, GUI svn.r5155)
;
_audit_update_record
;
2016-07-19 deposited with the CCDC.	2020-05-27 downloaded from the CCDC.
;
_cell_angle_alpha 90
_cell_angle_beta 90
_cell_angle_gamma 90
_cell_formula_units_Z 8
_cell_length_a 13.1587(2)
_cell_length_b 20.1174(3)
_cell_length_c 24.1036(4)
_cell_measurement_reflns_used 11287
_cell_measurement_temperature 104.7(10)
_cell_measurement_theta_max 29.7250
_cell_measurement_theta_min 3.1310
_cell_volume 6380.68(17)
_computing_cell_refinement 'CrysAlis RED, Oxford Diffraction Ltd.'
_computing_data_collection 'CrysAlis CCD, Oxford Diffraction Ltd.'
_computing_data_reduction 'CrysAlis RED, Oxford Diffraction Ltd.'
_computing_molecular_graphics 'Olex2 (Dolomanov et al., 2009)'
_computing_publication_material 'Olex2 (Dolomanov et al., 2009)'
_computing_structure_refinement 'XL (Sheldrick, 2008)'
_computing_structure_solution 'ShelXS (Sheldrick, 2008)'
_diffrn_ambient_temperature 104.7(10)
_diffrn_detector 'Oxford Diffraction Sapphire 3'
_diffrn_detector_area_resol_mean 8.26
_diffrn_detector_type 'CCD area detector'
_diffrn_measured_fraction_theta_full 0.998
_diffrn_measured_fraction_theta_max 0.998
_diffrn_measurement_details
;
#__ type_ start__ end____ width___ exp.time_
  1 omega   -6.00   20.00   1.0000   10.0000
omega____ theta____ kappa____ phi______ frames
    -      -21.7904  -99.0000   60.0000 26

#__ type_ start__ end____ width___ exp.time_
  2 omega  -52.00   41.00   1.0000   10.0000
omega____ theta____ kappa____ phi______ frames
    -      -21.7904   77.0000 -150.0000 93

#__ type_ start__ end____ width___ exp.time_
  3 omega  -89.00  -63.00   1.0000   10.0000
omega____ theta____ kappa____ phi______ frames
    -      -21.7904  161.0000 -148.0000 26

#__ type_ start__ end____ width___ exp.time_
  4 omega   13.00   87.00   1.0000   10.0000
omega____ theta____ kappa____ phi______ frames
    -       22.2592   57.0000  -60.0000 74
;
_diffrn_measurement_device 'kappa-stage diffractometer'
_diffrn_measurement_device_type 'Oxford Diffraction Xcalibur S'
_diffrn_measurement_method '\w and \f scans'
_diffrn_orient_matrix_UB_11 0.0155916000
_diffrn_orient_matrix_UB_12 0.0046234000
_diffrn_orient_matrix_UB_13 -0.0278943000
_diffrn_orient_matrix_UB_21 -0.0515763000
_diffrn_orient_matrix_UB_22 0.0016997000
_diffrn_orient_matrix_UB_23 -0.0084314000
_diffrn_orient_matrix_UB_31 0.0004449000
_diffrn_orient_matrix_UB_32 0.0349275000
_diffrn_orient_matrix_UB_33 0.0040854000
_diffrn_radiation_monochromator 'focusing graphite'
_diffrn_radiation_probe x-ray
_diffrn_radiation_type MoK\a
_diffrn_radiation_wavelength 0.71073
_diffrn_reflns_av_R_equivalents 0.0300
_diffrn_reflns_av_unetI/netI 0.0599
_diffrn_reflns_Laue_measured_fraction_full 0.998
_diffrn_reflns_Laue_measured_fraction_max 0.998
_diffrn_reflns_limit_h_max 16
_diffrn_reflns_limit_h_min -17
_diffrn_reflns_limit_k_max 25
_diffrn_reflns_limit_k_min -26
_diffrn_reflns_limit_l_max 32
_diffrn_reflns_limit_l_min -27
_diffrn_reflns_number 30300
_diffrn_reflns_point_group_measured_fraction_full 0.998
_diffrn_reflns_point_group_measured_fraction_max 0.998
_diffrn_reflns_theta_full 25.242
_diffrn_reflns_theta_max 28.283
_diffrn_reflns_theta_min 3.059
_diffrn_source 'sealed tube'
_exptl_absorpt_coefficient_mu 0.606
_exptl_absorpt_correction_T_max 1.00000
_exptl_absorpt_correction_T_min 0.99290
_exptl_absorpt_correction_type multi-scan
_exptl_absorpt_process_details
;
CrysAlisPro, Agilent Technologies,
Version 1.171.36.28 (release 01-02-2013 CrysAlis171 .NET)
(compiled Feb  1 2013,16:14:44)
Empirical absorption correction using spherical harmonics,
 implemented in SCALE3 ABSPACK scaling algorithm.
;
_exptl_crystal_colour 'metallic dark violet'
_exptl_crystal_colour_lustre metallic
_exptl_crystal_colour_modifier dark
_exptl_crystal_colour_primary violet
_exptl_crystal_density_diffrn 1.477
_exptl_crystal_description block
_exptl_crystal_F_000 2896
_exptl_crystal_preparation 'Cyclopentadienyltitaniumtrichloride and sodium azadiphospholate in toluene'
_exptl_crystal_recrystallization_method 'Re-crystallisation from solvent: toluene'
_exptl_crystal_size_max 0.42
_exptl_crystal_size_mid 0.38
_exptl_crystal_size_min 0.18
_refine_diff_density_max 1.501
_refine_diff_density_min -0.404
_refine_diff_density_rms 0.072
_refine_ls_abs_structure_details
;
 Flack x determined using 4898 quotients [(I+)-(I-)]/[(I+)+(I-)]
 (Parsons, Flack and Wagner, Acta Cryst. B69 (2013) 249-259).
;
_refine_ls_abs_structure_Flack -0.010(13)
_refine_ls_extinction_method none
_refine_ls_goodness_of_fit_ref 1.048
_refine_ls_hydrogen_treatment constr
_refine_ls_matrix_type full
_refine_ls_number_parameters 777
_refine_ls_number_reflns 15821
_refine_ls_number_restraints 0
_refine_ls_restrained_S_all 1.048
_refine_ls_R_factor_all 0.0638
_refine_ls_R_factor_gt 0.0521
_refine_ls_shift/su_max 0.001
_refine_ls_shift/su_mean 0.000
_refine_ls_structure_factor_coef Fsqd
_refine_ls_weighting_details 'w=1/[\s^2^(Fo^2^)+(0.0464P)^2^+2.8533P] where P=(Fo^2^+2Fc^2^)/3'
_refine_ls_weighting_scheme calc
_refine_ls_wR_factor_gt 0.1083
_refine_ls_wR_factor_ref 0.1141
_reflns_Friedel_coverage 0.832
_reflns_Friedel_fraction_full 0.999
_reflns_Friedel_fraction_max 0.998
_reflns_number_gt 13534
_reflns_number_total 15821
_reflns_threshold_expression 'I > 2\s(I)'
_cod_data_source_file d0dt01864c2.cif
_cod_data_source_block rs2_197
_cod_depositor_comments 'Adding full bibliography for 7704506--7704517.cif.'
_cod_database_code 7704514
_chemical_oxdiff_formula 'Ti1 P4 O2 N2 C50 H50 Cl2'
_shelx_space_group_comment
;
The symmetry employed for this shelxl refinement is uniquely defined
by the following loop, which should always be used as a source of
symmetry information in preference to the above space-group names.
They are only intended as comments.
;
_reflns_odcompleteness_completeness 99.78
_reflns_odcompleteness_iscentric 1
_reflns_odcompleteness_theta 28.22
_olex2_refinement_description
;
1. Fixed Uiso
 At 1.2 times of:
  All C(H) groups
 At 1.5 times of:
  All C(H,H,H) groups
2.a Aromatic/amide H refined with riding coordinates:
 C36(H36), C21(H21), C29(H29), C30(H30), C24(H24), C43(H43), C33(H33),
 C27(H27), C35(H35), C44(H44), C28(H28), C45(H45), C34(H34), C23(H23), C22(H22),
  C42(H42), C46(H46), C12(H12), C9(H9), C3(H3), C5(H5), C37(H37), C10(H10),
 C4(H4), C16(H16), C6(H6), C38(H38), C41(H41), C18(H18), C17(H17), C56(H56),
 C15(H15), C57(H57), C11(H11), C39(H39), C59(H59), C40(H40), C58(H58), C60(H60),
  C52(H52), C50(H50), C49(H49), C51(H51), C53(H53)
2.b Idealised Me refined as rotating group:
 C54(H54A,H54B,H54C), C47(H47A,H47B,H47C)
;
_shelx_shelxl_version_number 2014/7
_olex2_date_sample_data_collection 2013-10-01
_olex2_submission_special_instructions 'No special instructions were received'

loop_
_space_group_symop_operation_xyz
'x, y, z'
'-x+1/2, -y, z+1/2'
'x+1/2, -y+1/2, -z'
'-x, y+1/2, -z+1/2'

loop_
_atom_site_label
_atom_site_type_symbol
_atom_site_fract_x
_atom_site_fract_y
_atom_site_fract_z
_atom_site_U_iso_or_equiv
_atom_site_adp_type
_atom_site_occupancy
_atom_site_site_symmetry_order
_atom_site_calc_flag
_atom_site_refinement_flags_posn
_atom_site_refinement_flags_adp
_atom_site_refinement_flags_occupancy
_atom_site_disorder_assembly
_atom_site_disorder_group
Ti2 Ti 0.33376(6) 0.45616(4) 0.13913(3) 0.01676(17) Uani 1 1 d . . . . .
P8 P 0.40351(13) 0.66499(7) 0.30199(7) 0.0343(4) Uani 1 1 d . . . . .
P10 P 0.66849(10) 0.28220(6) 0.07389(5) 0.0245(3) Uani 1 1 d . . . . .
P9 P 0.62823(10) 0.37222(6) 0.11376(6) 0.0265(3) Uani 1 1 d . . . . .
P12 P -0.08028(11) 0.38722(8) 0.09273(6) 0.0326(3) Uani 1 1 d . . . . .
P11 P 0.07134(11) 0.35279(7) 0.08540(6) 0.0299(3) Uani 1 1 d . . . . .
P7 P 0.29301(11) 0.61086(7) 0.25683(6) 0.0313(3) Uani 1 1 d . . . . .
O4 O 0.3544(2) 0.49607(15) 0.20695(14) 0.0219(7) Uani 1 1 d . . . . .
N4 N 0.4772(3) 0.55395(18) 0.25446(16) 0.0180(8) Uani 1 1 d . . . . .
C36 C 0.0784(4) 0.4892(2) 0.20656(19) 0.0228(10) Uani 1 1 d . . . . .
H36 H 0.1459 0.4904 0.2181 0.027 Uiso 1 1 calc R . . . .
O5 O 0.4285(2) 0.38933(15) 0.14071(14) 0.0236(7) Uani 1 1 d . . . . .
C21 C 0.6017(4) 0.6140(3) 0.3066(2) 0.0293(12) Uani 1 1 d . . . . .
H21 H 0.6197 0.6498 0.3289 0.035 Uiso 1 1 calc R . . . .
N6 N 0.4684(3) 0.29189(18) 0.09615(16) 0.0178(8) Uani 1 1 d . . . . .
C32 C -0.0515(4) 0.4431(2) 0.1457(2) 0.0247(10) Uani 1 1 d . . . . .
C26 C 0.5444(4) 0.2516(2) 0.07312(19) 0.0215(10) Uani 1 1 d . . . . .
C31 C 0.1165(3) 0.4052(2) 0.1364(2) 0.0210(10) Uani 1 1 d . . . . .
C29 C 0.3394(4) 0.2136(2) 0.0739(2) 0.0254(10) Uani 1 1 d . . . . .
H29 H 0.2712 0.2015 0.0731 0.030 Uiso 1 1 calc R . . . .
N5 N 0.0492(3) 0.44657(19) 0.16341(16) 0.0204(8) Uani 1 1 d . . . . .
C30 C 0.3670(4) 0.2729(2) 0.0961(2) 0.0207(10) Uani 1 1 d . . . . .
H30 H 0.3179 0.3008 0.1113 0.025 Uiso 1 1 calc R . . . .
C25 C 0.5010(4) 0.3520(2) 0.1174(2) 0.0215(10) Uani 1 1 d . . . . .
C24 C 0.5509(4) 0.5069(2) 0.2409(2) 0.0222(10) Uani 1 1 d . . . . .
H24 H 0.5340 0.4708 0.2187 0.027 Uiso 1 1 calc R . . . .
C43 C 0.4152(5) 0.5365(3) 0.0865(3) 0.0478(17) Uani 1 1 d . . . . .
H43 H 0.4782 0.5525 0.0978 0.057 Uiso 1 1 calc R . . . .
C33 C -0.1225(4) 0.4849(3) 0.1729(2) 0.0308(12) Uani 1 1 d . . . . .
H33 H -0.1904 0.4836 0.1622 0.037 Uiso 1 1 calc R . . . .
C20 C 0.5006(4) 0.6092(2) 0.28704(19) 0.0221(10) Uani 1 1 d . . . . .
C27 C 0.5133(4) 0.1893(2) 0.0518(2) 0.0240(11) Uani 1 1 d . . . . .
H27 H 0.5619 0.1605 0.0374 0.029 Uiso 1 1 calc R . . . .
C35 C 0.0093(4) 0.5284(2) 0.2313(2) 0.0275(11) Uani 1 1 d . . . . .
H35 H 0.0292 0.5568 0.2597 0.033 Uiso 1 1 calc R . . . .
C44 C 0.3973(5) 0.4817(3) 0.0516(3) 0.0473(18) Uani 1 1 d . . . . .
H44 H 0.4465 0.4550 0.0352 0.057 Uiso 1 1 calc R . . . .
C28 C 0.4136(4) 0.1703(2) 0.0520(2) 0.0277(12) Uani 1 1 d . . . . .
H28 H 0.3947 0.1292 0.0378 0.033 Uiso 1 1 calc R . . . .
C45 C 0.2938(6) 0.4750(3) 0.0462(2) 0.0499(18) Uani 1 1 d . . . . .
H45 H 0.2608 0.4425 0.0255 0.060 Uiso 1 1 calc R . . . .
C19 C 0.3780(4) 0.5495(2) 0.23698(19) 0.0201(9) Uani 1 1 d . . . . .
C34 C -0.0941(4) 0.5267(3) 0.2142(2) 0.0321(12) Uani 1 1 d . . . . .
H34 H -0.1418 0.5541 0.2311 0.038 Uiso 1 1 calc R . . . .
C23 C 0.6462(4) 0.5136(2) 0.2599(2) 0.0267(11) Uani 1 1 d . . . . .
H23 H 0.6950 0.4821 0.2506 0.032 Uiso 1 1 calc R . . . .
C22 C 0.6730(4) 0.5680(3) 0.2938(2) 0.0335(12) Uani 1 1 d . . . . .
H22 H 0.7390 0.5722 0.3072 0.040 Uiso 1 1 calc R . . . .
C42 C 0.3206(6) 0.5624(3) 0.1011(2) 0.0479(18) Uani 1 1 d . . . . .
H42 H 0.3097 0.5991 0.1237 0.057 Uiso 1 1 calc R . . . .
C46 C 0.2468(5) 0.5248(4) 0.0766(3) 0.0505(18) Uani 1 1 d . . . . .
H46 H 0.1771 0.5315 0.0797 0.061 Uiso 1 1 calc R . . . .
Ti1 Ti 0.83295(6) 0.89535(4) 0.14386(3) 0.01686(17) Uani 1 1 d . . . . .
P2 P 1.16245(10) 1.05999(6) 0.06232(6) 0.0253(3) Uani 1 1 d . . . . .
P5 P 0.57604(11) 0.99919(8) 0.08004(7) 0.0352(3) Uani 1 1 d . . . . .
P6 P 0.42406(11) 0.96495(8) 0.08545(7) 0.0357(3) Uani 1 1 d . . . . .
P1 P 1.12753(10) 0.97332(6) 0.10890(6) 0.0258(3) Uani 1 1 d . . . . .
P3 P 0.78522(11) 0.74499(7) 0.26678(6) 0.0283(3) Uani 1 1 d . . . . .
P4 P 0.89787(12) 0.68929(7) 0.30891(6) 0.0326(3) Uani 1 1 d . . . . .
O2 O 0.8464(2) 0.85734(15) 0.21331(13) 0.0204(7) Uani 1 1 d . . . . .
O3 O 0.7144(2) 0.94398(15) 0.15087(14) 0.0220(7) Uani 1 1 d . . . . .
N2 N 0.9711(3) 0.79788(18) 0.25740(16) 0.0192(8) Uani 1 1 d . . . . .
N1 N 0.9674(3) 1.05427(18) 0.09573(16) 0.0168(8) Uani 1 1 d . . . . .
C1 C 1.0017(3) 0.9952(2) 0.1181(2) 0.0192(9) Uani 1 1 d . . . . .
C12 C 1.0445(4) 0.8433(2) 0.2410(2) 0.0215(10) Uani 1 1 d . . . . .
H12 H 1.0264 0.8797 0.2194 0.026 Uiso 1 1 calc R . . . .
C9 C 1.0991(4) 0.7348(3) 0.3049(2) 0.0314(12) Uani 1 1 d . . . . .
H9 H 1.1177 0.6983 0.3263 0.038 Uiso 1 1 calc R . . . .
N3 N 0.5486(3) 0.90880(18) 0.16034(17) 0.0204(8) Uani 1 1 d . . . . .
C7 C 0.8697(4) 0.8042(2) 0.24375(19) 0.0196(9) Uani 1 1 d . . . . .
C3 C 1.0059(4) 1.1531(2) 0.0449(2) 0.0270(11) Uani 1 1 d . . . . .
H3 H 1.0525 1.1799 0.0264 0.032 Uiso 1 1 calc R . . . .
C5 C 0.8380(4) 1.1342(2) 0.0779(2) 0.0241(10) Uani 1 1 d . . . . .
H5 H 0.7708 1.1481 0.0813 0.029 Uiso 1 1 calc R . . . .
C37 C 0.8883(4) 0.8723(3) 0.0538(2) 0.0317(13) Uani 1 1 d . . . . .
H37 H 0.9280 0.9027 0.0344 0.038 Uiso 1 1 calc R . . . .
C10 C 1.1720(4) 0.7790(3) 0.2894(2) 0.0333(12) Uani 1 1 d . . . . .
H10 H 1.2394 0.7730 0.2999 0.040 Uiso 1 1 calc R . . . .
C4 C 0.9090(4) 1.1743(2) 0.0493(2) 0.0280(12) Uani 1 1 d . . . . .
H4 H 0.8893 1.2146 0.0338 0.034 Uiso 1 1 calc R . . . .
C16 C 0.4031(4) 0.8281(3) 0.2086(3) 0.0336(13) Uani 1 1 d . . . . .
H16 H 0.3547 0.8001 0.2242 0.040 Uiso 1 1 calc R . . . .
C6 C 0.8673(4) 1.0758(2) 0.10043(19) 0.0201(10) Uani 1 1 d . . . . .
H6 H 0.8202 1.0498 0.1192 0.024 Uiso 1 1 calc R . . . .
C14 C 0.4488(4) 0.9109(2) 0.1399(2) 0.0264(11) Uani 1 1 d . . . . .
C38 C 0.9239(5) 0.8215(3) 0.0886(3) 0.0401(15) Uani 1 1 d . . . . .
H38 H 0.9917 0.8124 0.0964 0.048 Uiso 1 1 calc R . . . .
C41 C 0.7826(4) 0.8690(3) 0.0538(2) 0.0288(12) Uani 1 1 d . . . . .
H41 H 0.7390 0.8966 0.0340 0.035 Uiso 1 1 calc R . . . .
C13 C 0.6186(4) 0.9486(2) 0.1331(2) 0.0230(10) Uani 1 1 d . . . . .
C8 C 0.9965(4) 0.7425(2) 0.2898(2) 0.0246(11) Uani 1 1 d . . . . .
C55 C 0.6759(6) 0.6156(4) 0.0768(3) 0.0564(18) Uani 1 1 d . . . . .
C18 C 0.5751(4) 0.8679(2) 0.2052(2) 0.0227(10) Uani 1 1 d . . . . .
H18 H 0.6414 0.8681 0.2187 0.027 Uiso 1 1 calc R . . . .
C17 C 0.5046(4) 0.8283(2) 0.2288(2) 0.0267(11) Uani 1 1 d . . . . .
H17 H 0.5225 0.8011 0.2585 0.032 Uiso 1 1 calc R . . . .
C56 C 0.6725(5) 0.6298(3) 0.1342(3) 0.0417(14) Uani 1 1 d . . . . .
H56 H 0.7189 0.6116 0.1590 0.050 Uiso 1 1 calc R . . . .
C2 C 1.0398(4) 1.0918(2) 0.06720(19) 0.0193(9) Uani 1 1 d . . . . .
C15 C 0.3782(4) 0.8687(2) 0.1669(2) 0.0303(12) Uani 1 1 d . . . . .
H15 H 0.3110 0.8692 0.1549 0.036 Uiso 1 1 calc R . . . .
C57 C 0.5960(5) 0.6722(3) 0.1511(3) 0.0436(15) Uani 1 1 d . . . . .
H57 H 0.5908 0.6815 0.1888 0.052 Uiso 1 1 calc R . . . .
C11 C 1.1428(4) 0.8347(2) 0.2566(2) 0.0283(11) Uani 1 1 d . . . . .
H11 H 1.1916 0.8654 0.2456 0.034 Uiso 1 1 calc R . . . .
C39 C 0.8409(6) 0.7870(3) 0.1091(2) 0.0426(15) Uani 1 1 d . . . . .
H39 H 0.8433 0.7502 0.1324 0.051 Uiso 1 1 calc R . . . .
C59 C 0.5371(6) 0.6891(3) 0.0677(4) 0.063(2) Uani 1 1 d . . . . .
H59 H 0.4918 0.7107 0.0442 0.076 Uiso 1 1 calc R . . . .
C40 C 0.7537(4) 0.8171(3) 0.0888(2) 0.0331(13) Uani 1 1 d . . . . .
H40 H 0.6873 0.8047 0.0970 0.040 Uiso 1 1 calc R . . . .
C58 C 0.5273(7) 0.7016(4) 0.1163(4) 0.070(2) Uani 1 1 d . . . . .
H58 H 0.4762 0.7295 0.1293 0.083 Uiso 1 1 calc R . . . .
C60 C 0.6051(6) 0.6476(4) 0.0419(3) 0.064(2) Uani 1 1 d . . . . .
H60 H 0.6045 0.6410 0.0037 0.076 Uiso 1 1 calc R . . . .
C54 C 0.7490(7) 0.5669(4) 0.0544(4) 0.087(3) Uani 1 1 d . . . . .
H54A H 0.8074 0.5646 0.0783 0.131 Uiso 1 1 calc GR . . . .
H54B H 0.7698 0.5803 0.0179 0.131 Uiso 1 1 calc GR . . . .
H54C H 0.7174 0.5239 0.0525 0.131 Uiso 1 1 calc GR . . . .
C52 C 0.0852(7) 0.6769(3) 0.1510(3) 0.063(2) Uani 1 1 d . . . . .
H52 H 0.0786 0.6702 0.1890 0.075 Uiso 1 1 calc R . . . .
C50 C 0.0265(6) 0.6544(4) 0.0602(3) 0.060(2) Uani 1 1 d . . . . .
H50 H -0.0190 0.6341 0.0360 0.072 Uiso 1 1 calc R . . . .
C49 C 0.1041(5) 0.6936(4) 0.0402(3) 0.0569(19) Uani 1 1 d . . . . .
H49 H 0.1115 0.6985 0.0021 0.068 Uiso 1 1 calc R . . . .
C48 C 0.1712(6) 0.7260(4) 0.0751(4) 0.064(2) Uani 1 1 d . . . . .
C47 C 0.2553(6) 0.7680(5) 0.0542(4) 0.102(4) Uani 1 1 d . . . . .
H47A H 0.2629 0.7614 0.0150 0.153 Uiso 1 1 calc GR . . . .
H47B H 0.3173 0.7560 0.0727 0.153 Uiso 1 1 calc GR . . . .
H47C H 0.2403 0.8139 0.0615 0.153 Uiso 1 1 calc GR . . . .
C51 C 0.0181(7) 0.6462(4) 0.1156(3) 0.062(2) Uani 1 1 d . . . . .
H51 H -0.0334 0.6195 0.1298 0.074 Uiso 1 1 calc R . . . .
C53 C 0.1607(7) 0.7168(4) 0.1320(3) 0.062(2) Uani 1 1 d . . . . .
H53 H 0.2047 0.7378 0.1566 0.074 Uiso 1 1 calc R . . . .
O1 O 0.9321(2) 0.95983(14) 0.14566(14) 0.0205(7) Uani 1 1 d . . . . .
O6 O 0.2141(2) 0.41086(15) 0.15129(14) 0.0211(7) Uani 1 1 d . . . . .

loop_
_atom_site_aniso_label
_atom_site_aniso_U_11
_atom_site_aniso_U_22
_atom_site_aniso_U_33
_atom_site_aniso_U_23
_atom_site_aniso_U_13
_atom_site_aniso_U_12
Ti2 0.0145(4) 0.0168(4) 0.0190(4) -0.0023(3) 0.0003(3) -0.0004(3)
P8 0.0448(9) 0.0259(7) 0.0321(8) -0.0125(6) 0.0000(7) 0.0013(6)
P10 0.0185(6) 0.0297(6) 0.0254(6) 0.0022(5) 0.0010(6) 0.0080(5)
P9 0.0168(6) 0.0281(6) 0.0347(8) -0.0026(6) -0.0019(6) 0.0002(5)
P12 0.0206(7) 0.0464(8) 0.0309(7) -0.0078(7) -0.0029(6) -0.0094(6)
P11 0.0232(7) 0.0377(7) 0.0287(7) -0.0105(6) 0.0000(6) -0.0081(6)
P7 0.0291(7) 0.0301(7) 0.0348(8) -0.0100(6) -0.0039(6) 0.0099(6)
O4 0.0212(18) 0.0219(15) 0.0226(17) -0.0041(14) -0.0013(14) -0.0010(13)
N4 0.021(2) 0.0195(18) 0.0137(18) 0.0009(16) -0.0013(15) -0.0006(15)
C36 0.024(3) 0.027(2) 0.017(2) 0.001(2) -0.003(2) -0.006(2)
O5 0.0196(16) 0.0224(15) 0.0289(18) -0.0072(15) 0.0015(15) 0.0053(13)
C21 0.032(3) 0.037(3) 0.019(2) 0.000(2) -0.005(2) -0.016(2)
N6 0.0170(19) 0.0200(18) 0.0163(19) 0.0012(16) 0.0003(16) 0.0012(15)
C32 0.018(2) 0.032(2) 0.024(2) 0.002(2) -0.002(2) -0.004(2)
C26 0.026(2) 0.022(2) 0.016(2) 0.0026(19) 0.002(2) 0.0105(19)
C31 0.017(2) 0.025(2) 0.021(2) 0.004(2) -0.0004(19) -0.0063(18)
C29 0.028(3) 0.027(2) 0.022(2) 0.003(2) -0.004(2) -0.003(2)
N5 0.018(2) 0.0251(19) 0.0183(19) 0.0002(17) 0.0012(16) -0.0061(16)
C30 0.019(2) 0.023(2) 0.020(2) 0.0021(19) 0.0022(19) 0.0008(18)
C25 0.020(2) 0.020(2) 0.024(2) -0.001(2) 0.000(2) 0.0061(18)
C24 0.021(3) 0.018(2) 0.028(3) 0.005(2) 0.001(2) -0.0011(18)
C43 0.048(4) 0.057(4) 0.038(3) 0.024(3) -0.011(3) -0.029(3)
C33 0.018(3) 0.040(3) 0.034(3) 0.004(3) -0.003(2) 0.001(2)
C20 0.028(3) 0.024(2) 0.014(2) 0.000(2) -0.002(2) -0.006(2)
C27 0.030(3) 0.023(2) 0.019(2) 0.001(2) 0.001(2) 0.009(2)
C35 0.028(3) 0.026(2) 0.028(3) -0.001(2) 0.003(2) 0.002(2)
C44 0.055(4) 0.050(4) 0.037(3) 0.019(3) 0.029(3) 0.021(3)
C28 0.042(3) 0.020(2) 0.021(3) -0.002(2) -0.002(2) 0.000(2)
C45 0.076(5) 0.052(4) 0.022(3) 0.011(3) -0.012(3) -0.023(4)
C19 0.023(2) 0.019(2) 0.019(2) -0.0008(19) -0.0029(19) 0.0001(18)
C34 0.027(3) 0.030(3) 0.039(3) -0.001(3) 0.007(2) 0.002(2)
C23 0.018(3) 0.030(2) 0.032(3) 0.011(2) 0.002(2) 0.003(2)
C22 0.024(3) 0.044(3) 0.033(3) 0.011(3) -0.006(2) -0.009(2)
C42 0.086(5) 0.027(3) 0.031(3) 0.006(3) 0.013(4) 0.019(3)
C46 0.030(3) 0.074(5) 0.048(4) 0.037(4) 0.006(3) 0.011(3)
Ti1 0.0134(4) 0.0173(4) 0.0199(4) 0.0017(3) 0.0007(4) 0.0010(3)
P2 0.0174(6) 0.0302(6) 0.0283(7) 0.0001(5) 0.0045(6) -0.0046(5)
P5 0.0239(7) 0.0443(8) 0.0373(8) 0.0142(7) 0.0022(7) 0.0103(6)
P6 0.0201(7) 0.0517(9) 0.0355(8) 0.0025(7) -0.0039(6) 0.0111(6)
P1 0.0157(6) 0.0246(6) 0.0372(8) 0.0035(6) 0.0006(6) 0.0004(5)
P3 0.0278(7) 0.0290(6) 0.0282(7) 0.0064(6) 0.0020(6) -0.0088(6)
P4 0.0430(9) 0.0255(6) 0.0293(7) 0.0093(6) 0.0024(7) -0.0012(6)
O2 0.0191(17) 0.0205(15) 0.0217(17) 0.0052(13) -0.0020(14) -0.0013(13)
O3 0.0153(16) 0.0242(16) 0.0267(19) 0.0031(15) 0.0027(14) 0.0020(13)
N2 0.020(2) 0.0201(18) 0.0172(19) -0.0002(16) 0.0005(16) 0.0018(16)
N1 0.0168(19) 0.0176(17) 0.0159(18) -0.0014(15) -0.0008(15) -0.0029(14)
C1 0.016(2) 0.019(2) 0.022(2) 0.0028(19) -0.0006(19) -0.0036(17)
C12 0.021(2) 0.023(2) 0.021(2) 0.001(2) 0.003(2) -0.0008(19)
C9 0.041(3) 0.031(3) 0.023(3) 0.003(2) -0.001(2) 0.016(2)
N3 0.0143(19) 0.0227(19) 0.024(2) -0.0028(17) 0.0026(16) 0.0021(15)
C7 0.020(2) 0.019(2) 0.019(2) -0.0007(19) -0.0021(19) 0.0009(18)
C3 0.035(3) 0.024(2) 0.022(3) 0.003(2) 0.003(2) -0.006(2)
C5 0.023(2) 0.023(2) 0.026(2) -0.003(2) -0.002(2) 0.006(2)
C37 0.039(3) 0.034(3) 0.022(3) -0.009(2) 0.013(2) -0.007(2)
C10 0.023(3) 0.048(3) 0.028(3) -0.004(2) -0.005(2) 0.014(3)
C4 0.037(3) 0.024(2) 0.023(3) 0.006(2) -0.005(2) 0.006(2)
C16 0.019(3) 0.032(3) 0.050(4) -0.005(3) 0.011(3) -0.001(2)
C6 0.019(2) 0.022(2) 0.019(2) -0.0028(19) 0.0024(19) 0.0002(18)
C14 0.015(2) 0.032(2) 0.032(3) -0.010(2) -0.001(2) 0.0045(19)
C38 0.030(3) 0.053(4) 0.037(3) -0.020(3) 0.003(3) 0.018(3)
C41 0.030(3) 0.037(3) 0.019(2) -0.007(2) -0.006(2) 0.005(2)
C13 0.018(2) 0.025(2) 0.026(3) -0.004(2) 0.001(2) 0.0033(19)
C8 0.031(3) 0.022(2) 0.020(2) 0.002(2) 0.001(2) 0.007(2)
C55 0.045(4) 0.071(5) 0.053(4) -0.003(4) -0.011(4) -0.011(4)
C18 0.018(2) 0.024(2) 0.026(3) -0.005(2) -0.003(2) 0.0014(19)
C17 0.023(3) 0.025(2) 0.032(3) 0.000(2) 0.003(2) 0.004(2)
C56 0.046(4) 0.045(3) 0.034(3) 0.009(3) -0.003(3) -0.008(3)
C2 0.023(2) 0.021(2) 0.014(2) -0.0009(18) 0.0006(19) -0.0040(18)
C15 0.015(2) 0.032(3) 0.044(3) -0.013(3) 0.002(2) 0.000(2)
C57 0.047(4) 0.048(4) 0.036(4) -0.003(3) 0.001(3) -0.008(3)
C11 0.019(3) 0.031(3) 0.034(3) -0.004(2) -0.001(2) 0.001(2)
C39 0.078(5) 0.026(3) 0.024(3) -0.005(2) 0.003(3) 0.008(3)
C59 0.071(5) 0.032(3) 0.086(6) -0.016(4) 0.044(5) -0.009(3)
C40 0.034(3) 0.035(3) 0.031(3) -0.013(2) 0.004(2) -0.015(2)
C58 0.074(6) 0.055(5) 0.080(6) -0.020(5) 0.012(5) -0.026(4)
C60 0.069(5) 0.080(5) 0.041(4) 0.008(4) -0.018(4) -0.026(4)
C54 0.118(8) 0.088(6) 0.056(5) -0.019(5) -0.029(5) 0.042(6)
C52 0.088(6) 0.050(4) 0.051(5) 0.003(4) -0.011(4) 0.021(4)
C50 0.061(5) 0.064(5) 0.055(5) 0.001(4) 0.001(4) 0.020(4)
C49 0.055(5) 0.071(5) 0.044(4) -0.011(4) 0.012(4) 0.019(4)
C48 0.050(4) 0.061(4) 0.081(6) -0.010(4) 0.021(5) 0.016(4)
C47 0.055(6) 0.149(9) 0.103(8) -0.026(8) 0.013(6) -0.027(6)
C51 0.080(6) 0.058(4) 0.047(4) 0.008(4) 0.004(4) 0.009(4)
C53 0.068(5) 0.055(4) 0.062(5) -0.012(4) -0.001(4) 0.023(4)
O1 0.0163(15) 0.0195(15) 0.0257(17) 0.0027(14) 0.0009(14) -0.0018(12)
O6 0.0156(16) 0.0247(16) 0.0229(18) -0.0014(14) 0.0015(14) -0.0026(13)

loop_
_atom_type_symbol
_atom_type_description
_atom_type_scat_dispersion_real
_atom_type_scat_dispersion_imag
_atom_type_scat_source
C C 0.0033 0.0016 'International Tables Vol C Tables 4.2.6.8 and 6.1.1.4'
H H 0.0000 0.0000 'International Tables Vol C Tables 4.2.6.8 and 6.1.1.4'
N N 0.0061 0.0033 'International Tables Vol C Tables 4.2.6.8 and 6.1.1.4'
O O 0.0106 0.0060 'International Tables Vol C Tables 4.2.6.8 and 6.1.1.4'
P P 0.1023 0.0942 'International Tables Vol C Tables 4.2.6.8 and 6.1.1.4'
Ti Ti 0.2776 0.4457 'International Tables Vol C Tables 4.2.6.8 and 6.1.1.4'

loop_
_geom_angle_atom_site_label_1
_geom_angle_atom_site_label_2
_geom_angle_atom_site_label_3
_geom_angle
_geom_angle_site_symmetry_1
_geom_angle_site_symmetry_3
_geom_angle_publ_flag
O4 Ti2 C43 96.5(2) . . ?
O4 Ti2 C44 131.0(2) . . ?
O4 Ti2 C45 144.6(2) . . ?
O4 Ti2 C42 87.75(19) . . ?
O4 Ti2 C46 112.7(2) . . ?
O4 Ti2 O6 101.57(15) . . ?
O5 Ti2 O4 101.58(15) . . ?
O5 Ti2 C43 102.0(2) . . ?
O5 Ti2 C44 86.36(19) . . ?
O5 Ti2 C45 107.0(2) . . ?
O5 Ti2 C42 136.9(2) . . ?
O5 Ti2 C46 141.0(2) . . ?
O5 Ti2 O6 102.43(14) . . ?
C43 Ti2 C44 35.3(2) . . ?
C43 Ti2 C45 57.6(2) . . ?
C43 Ti2 C42 34.9(2) . . ?
C43 Ti2 C46 57.5(2) . . ?
C44 Ti2 C45 34.3(2) . . ?
C44 Ti2 C42 57.8(2) . . ?
C44 Ti2 C46 57.4(2) . . ?
C45 Ti2 C46 34.5(2) . . ?
C42 Ti2 C45 57.1(2) . . ?
C42 Ti2 C46 34.0(2) . . ?
O6 Ti2 C43 145.8(2) . . ?
O6 Ti2 C44 124.1(2) . . ?
O6 Ti2 C45 92.3(2) . . ?
O6 Ti2 C42 116.9(2) . . ?
O6 Ti2 C46 88.65(19) . . ?
C20 P8 P7 93.78(17) . . ?
C26 P10 P9 94.16(16) . . ?
C25 P9 P10 93.70(17) . . ?
C32 P12 P11 93.87(17) . . ?
C31 P11 P12 93.75(17) . . ?
C19 P7 P8 93.73(17) . . ?
C19 O4 Ti2 150.3(3) . . ?
C24 N4 C20 121.3(4) . . ?
C19 N4 C24 123.0(4) . . ?
C19 N4 C20 115.7(4) . . ?
N5 C36 H36 119.9 . . ?
C35 C36 H36 119.9 . . ?
C35 C36 N5 120.2(5) . . ?
C25 O5 Ti2 152.6(3) . . ?
C20 C21 H21 119.0 . . ?
C22 C21 H21 119.0 . . ?
C22 C21 C20 121.9(5) . . ?
C30 N6 C26 121.8(4) . . ?
C25 N6 C26 115.5(4) . . ?
C25 N6 C30 122.7(4) . . ?
N5 C32 P12 117.6(4) . . ?
N5 C32 C33 117.0(4) . . ?
C33 C32 P12 125.4(4) . . ?
N6 C26 P10 117.3(3) . . ?
N6 C26 C27 116.7(4) . . ?
C27 C26 P10 125.9(4) . . ?
N5 C31 P11 119.0(3) . . ?
O6 C31 P11 125.0(4) . . ?
O6 C31 N5 116.0(4) . . ?
C30 C29 H29 119.8 . . ?
C30 C29 C28 120.4(5) . . ?
C28 C29 H29 119.8 . . ?
C32 N5 C36 121.2(4) . . ?
C31 N5 C36 122.9(4) . . ?
C31 N5 C32 115.8(4) . . ?
N6 C30 H30 120.0 . . ?
C29 C30 N6 119.9(5) . . ?
C29 C30 H30 120.0 . . ?
O5 C25 P9 125.5(3) . . ?
O5 C25 N6 115.2(4) . . ?
N6 C25 P9 119.3(3) . . ?
N4 C24 H24 119.9 . . ?
C23 C24 N4 120.1(4) . . ?
C23 C24 H24 119.9 . . ?
Ti2 C43 H43 119.6 . . ?
C44 C43 Ti2 72.8(3) . . ?
C44 C43 H43 126.4 . . ?
C42 C43 Ti2 73.1(3) . . ?
C42 C43 H43 126.4 . . ?
C42 C43 C44 107.1(6) . . ?
C32 C33 H33 119.1 . . ?
C34 C33 C32 121.8(5) . . ?
C34 C33 H33 119.1 . . ?
N4 C20 P8 118.0(4) . . ?
N4 C20 C21 116.8(5) . . ?
C21 C20 P8 125.3(4) . . ?
C26 C27 H27 119.2 . . ?
C28 C27 C26 121.6(5) . . ?
C28 C27 H27 119.2 . . ?
C36 C35 H35 119.8 . . ?
C36 C35 C34 120.3(5) . . ?
C34 C35 H35 119.8 . . ?
Ti2 C44 H44 120.5 . . ?
C43 C44 Ti2 72.0(3) . . ?
C43 C44 H44 126.3 . . ?
C45 C44 Ti2 73.1(4) . . ?
C45 C44 C43 107.4(6) . . ?
C45 C44 H44 126.3 . . ?
C29 C28 H28 120.2 . . ?
C27 C28 C29 119.5(5) . . ?
C27 C28 H28 120.2 . . ?
Ti2 C45 H45 120.3 . . ?
C44 C45 Ti2 72.6(4) . . ?
C44 C45 H45 125.6 . . ?
C44 C45 C46 108.7(6) . . ?
C46 C45 Ti2 73.2(4) . . ?
C46 C45 H45 125.6 . . ?
O4 C19 P7 125.1(4) . . ?
O4 C19 N4 116.1(4) . . ?
N4 C19 P7 118.8(3) . . ?
C33 C34 C35 119.5(5) . . ?
C33 C34 H34 120.3 . . ?
C35 C34 H34 120.3 . . ?
C24 C23 H23 119.7 . . ?
C24 C23 C22 120.6(5) . . ?
C22 C23 H23 119.7 . . ?
C21 C22 C23 119.3(5) . . ?
C21 C22 H22 120.4 . . ?
C23 C22 H22 120.4 . . ?
Ti2 C42 H42 120.6 . . ?
C43 C42 Ti2 72.0(3) . . ?
C43 C42 H42 125.7 . . ?
C46 C42 Ti2 73.5(3) . . ?
C46 C42 C43 108.6(5) . . ?
C46 C42 H42 125.7 . . ?
Ti2 C46 H46 120.9 . . ?
C45 C46 Ti2 72.3(3) . . ?
C45 C46 H46 125.9 . . ?
C42 C46 Ti2 72.6(3) . . ?
C42 C46 C45 108.1(6) . . ?
C42 C46 H46 125.9 . . ?
O2 Ti1 O3 102.51(15) . . ?
O2 Ti1 C37 136.85(18) . . ?
O2 Ti1 C38 101.85(19) . . ?
O2 Ti1 C41 140.93(17) . . ?
O2 Ti1 C39 86.25(17) . . ?
O2 Ti1 C40 106.37(18) . . ?
O3 Ti1 C37 116.92(19) . . ?
O3 Ti1 C38 145.48(19) . . ?
O3 Ti1 C41 88.02(17) . . ?
O3 Ti1 C39 124.3(2) . . ?
O3 Ti1 C40 91.84(18) . . ?
C37 Ti1 C39 57.9(2) . . ?
C38 Ti1 C37 35.0(2) . . ?
C38 Ti1 C41 57.8(2) . . ?
C38 Ti1 C39 34.5(2) . . ?
C41 Ti1 C37 34.73(18) . . ?
C41 Ti1 C39 57.8(2) . . ?
C40 Ti1 C37 58.07(19) . . ?
C40 Ti1 C38 57.8(2) . . ?
C40 Ti1 C41 34.99(19) . . ?
C40 Ti1 C39 34.7(2) . . ?
O1 Ti1 O2 101.68(15) . . ?
O1 Ti1 O3 102.91(14) . . ?
O1 Ti1 C37 86.59(17) . . ?
O1 Ti1 C38 95.67(19) . . ?
O1 Ti1 C41 112.57(18) . . ?
O1 Ti1 C39 129.3(2) . . ?
O1 Ti1 C40 144.54(18) . . ?
C2 P2 P1 93.74(16) . . ?
C13 P5 P6 93.94(18) . . ?
C14 P6 P5 94.19(17) . . ?
C1 P1 P2 93.82(16) . . ?
C7 P3 P4 93.95(17) . . ?
C8 P4 P3 93.99(17) . . ?
C7 O2 Ti1 148.5(3) . . ?
C13 O3 Ti1 143.6(3) . . ?
C12 N2 C8 121.1(4) . . ?
C7 N2 C12 123.0(4) . . ?
C7 N2 C8 115.9(4) . . ?
C1 N1 C6 123.1(4) . . ?
C1 N1 C2 115.8(4) . . ?
C6 N1 C2 121.1(4) . . ?
N1 C1 P1 118.8(3) . . ?
O1 C1 P1 125.8(3) . . ?
O1 C1 N1 115.4(4) . . ?
N2 C12 H12 120.0 . . ?
C11 C12 N2 120.0(4) . . ?
C11 C12 H12 120.0 . . ?
C10 C9 H9 118.9 . . ?
C10 C9 C8 122.2(5) . . ?
C8 C9 H9 118.9 . . ?
C14 N3 C18 121.4(4) . . ?
C13 N3 C14 116.0(4) . . ?
C13 N3 C18 122.6(4) . . ?
O2 C7 P3 125.8(4) . . ?
O2 C7 N2 115.3(4) . . ?
N2 C7 P3 119.0(3) . . ?
C4 C3 H3 118.6 . . ?
C4 C3 C2 122.9(5) . . ?
C2 C3 H3 118.6 . . ?
C4 C5 H5 119.9 . . ?
C6 C5 H5 119.9 . . ?
C6 C5 C4 120.2(5) . . ?
Ti1 C37 H37 120.9 . . ?
C38 C37 Ti1 72.2(3) . . ?
C38 C37 H37 126.3 . . ?
C41 C37 Ti1 72.4(3) . . ?
C41 C37 H37 126.3 . . ?
C41 C37 C38 107.4(5) . . ?
C9 C10 H10 120.8 . . ?
C9 C10 C11 118.5(5) . . ?
C11 C10 H10 120.8 . . ?
C3 C4 C5 118.8(5) . . ?
C3 C4 H4 120.6 . . ?
C5 C4 H4 120.6 . . ?
C17 C16 H16 120.4 . . ?
C15 C16 H16 120.4 . . ?
C15 C16 C17 119.1(5) . . ?
N1 C6 H6 119.7 . . ?
C5 C6 N1 120.6(5) . . ?
C5 C6 H6 119.7 . . ?
N3 C14 P6 117.4(4) . . ?
N3 C14 C15 115.8(5) . . ?
C15 C14 P6 126.8(4) . . ?
Ti1 C38 H38 120.1 . . ?
C37 C38 Ti1 72.8(3) . . ?
C37 C38 H38 125.8 . . ?
C39 C38 Ti1 73.1(3) . . ?
C39 C38 C37 108.3(5) . . ?
C39 C38 H38 125.8 . . ?
Ti1 C41 H41 121.2 . . ?
C37 C41 Ti1 72.8(3) . . ?
C37 C41 H41 126.0 . . ?
C37 C41 C40 107.9(5) . . ?
C40 C41 Ti1 71.7(3) . . ?
C40 C41 H41 126.0 . . ?
O3 C13 P5 125.8(4) . . ?
O3 C13 N3 115.8(4) . . ?
N3 C13 P5 118.4(3) . . ?
N2 C8 P4 117.2(4) . . ?
N2 C8 C9 117.4(5) . . ?
C9 C8 P4 125.3(4) . . ?
C56 C55 C60 118.1(7) . . ?
C56 C55 C54 120.8(7) . . ?
C60 C55 C54 121.0(7) . . ?
N3 C18 H18 120.0 . . ?
C17 C18 N3 120.0(5) . . ?
C17 C18 H18 120.0 . . ?
C16 C17 H17 119.9 . . ?
C18 C17 C16 120.2(5) . . ?
C18 C17 H17 119.9 . . ?
C55 C56 H56 122.0 . . ?
C57 C56 C55 115.9(6) . . ?
C57 C56 H56 122.0 . . ?
N1 C2 P2 117.8(3) . . ?
N1 C2 C3 116.3(4) . . ?
C3 C2 P2 125.9(4) . . ?
C16 C15 C14 123.4(5) . . ?
C16 C15 H15 118.3 . . ?
C14 C15 H15 118.3 . . ?
C56 C57 H57 117.7 . . ?
C58 C57 C56 124.5(7) . . ?
C58 C57 H57 117.7 . . ?
C12 C11 C10 120.7(5) . . ?
C12 C11 H11 119.6 . . ?
C10 C11 H11 119.6 . . ?
Ti1 C39 H39 121.8 . . ?
C38 C39 Ti1 72.4(3) . . ?
C38 C39 H39 126.0 . . ?
C38 C39 C40 108.0(5) . . ?
C40 C39 Ti1 71.5(3) . . ?
C40 C39 H39 126.0 . . ?
C58 C59 H59 115.2 . . ?
C58 C59 C60 129.6(10) . . ?
C60 C59 H59 115.2 . . ?
Ti1 C40 H40 118.9 . . ?
C41 C40 Ti1 73.3(3) . . ?
C41 C40 H40 125.8 . . ?
C39 C40 Ti1 73.7(3) . . ?
C39 C40 C41 108.3(5) . . ?
C39 C40 H40 125.8 . . ?
C57 C58 H58 122.1 . . ?
C59 C58 C57 115.8(9) . . ?
C59 C58 H58 122.1 . . ?
C55 C60 H60 122.0 . . ?
C59 C60 C55 115.9(8) . . ?
C59 C60 H60 122.0 . . ?
C55 C54 H54A 109.5 . . ?
C55 C54 H54B 109.5 . . ?
C55 C54 H54C 109.5 . . ?
H54A C54 H54B 109.5 . . ?
H54A C54 H54C 109.5 . . ?
H54B C54 H54C 109.5 . . ?
C51 C52 H52 119.1 . . ?
C53 C52 H52 119.1 . . ?
C53 C52 C51 121.7(8) . . ?
C49 C50 H50 120.8 . . ?
C51 C50 H50 120.8 . . ?
C51 C50 C49 118.5(8) . . ?
C50 C49 H49 119.0 . . ?
C50 C49 C48 122.1(7) . . ?
C48 C49 H49 119.0 . . ?
C49 C48 C47 122.6(8) . . ?
C49 C48 C53 118.3(8) . . ?
C53 C48 C47 119.0(9) . . ?
C48 C47 H47A 109.5 . . ?
C48 C47 H47B 109.5 . . ?
C48 C47 H47C 109.5 . . ?
H47A C47 H47B 109.5 . . ?
H47A C47 H47C 109.5 . . ?
H47B C47 H47C 109.5 . . ?
C52 C51 H51 119.8 . . ?
C50 C51 C52 120.5(9) . . ?
C50 C51 H51 119.8 . . ?
C52 C53 C48 119.0(8) . . ?
C52 C53 H53 120.5 . . ?
C48 C53 H53 120.5 . . ?
C1 O1 Ti1 148.1(3) . . ?
C31 O6 Ti2 145.0(3) . . ?

loop_
_geom_bond_atom_site_label_1
_geom_bond_atom_site_label_2
_geom_bond_distance
_geom_bond_site_symmetry_2
_geom_bond_publ_flag
Ti2 O4 1.841(3) . ?
Ti2 O5 1.834(3) . ?
Ti2 C43 2.317(6) . ?
Ti2 C44 2.327(6) . ?
Ti2 C45 2.333(6) . ?
Ti2 C42 2.332(5) . ?
Ti2 C46 2.343(6) . ?
Ti2 O6 1.843(3) . ?
P8 P7 2.118(2) . ?
P8 C20 1.738(5) . ?
P10 P9 2.1174(18) . ?
P10 C26 1.746(5) . ?
P9 C25 1.725(5) . ?
P12 P11 2.119(2) . ?
P12 C32 1.742(5) . ?
P11 C31 1.725(5) . ?
P7 C19 1.732(5) . ?
O4 C19 1.333(5) . ?
N4 C24 1.394(6) . ?
N4 C20 1.395(6) . ?
N4 C19 1.375(6) . ?
C36 H36 0.9300 . ?
C36 N5 1.402(6) . ?
C36 C35 1.343(7) . ?
O5 C25 1.337(5) . ?
C21 H21 0.9300 . ?
C21 C20 1.415(7) . ?
C21 C22 1.354(8) . ?
N6 C26 1.402(6) . ?
N6 C30 1.388(6) . ?
N6 C25 1.382(6) . ?
C32 N5 1.395(6) . ?
C32 C33 1.418(7) . ?
C26 C27 1.415(7) . ?
C31 N5 1.379(6) . ?
C31 O6 1.338(5) . ?
C29 H29 0.9300 . ?
C29 C30 1.356(6) . ?
C29 C28 1.411(7) . ?
C30 H30 0.9300 . ?
C24 H24 0.9300 . ?
C24 C23 1.342(7) . ?
C43 H43 0.9300 . ?
C43 C44 1.406(9) . ?
C43 C42 1.394(9) . ?
C33 H33 0.9300 . ?
C33 C34 1.354(7) . ?
C27 H27 0.9300 . ?
C27 C28 1.366(7) . ?
C35 H35 0.9300 . ?
C35 C34 1.422(7) . ?
C44 H44 0.9300 . ?
C44 C45 1.375(9) . ?
C28 H28 0.9300 . ?
C45 H45 0.9300 . ?
C45 C46 1.387(9) . ?
C34 H34 0.9300 . ?
C23 H23 0.9300 . ?
C23 C22 1.410(7) . ?
C22 H22 0.9300 . ?
C42 H42 0.9300 . ?
C42 C46 1.365(10) . ?
C46 H46 0.9300 . ?
Ti1 O2 1.849(3) . ?
Ti1 O3 1.850(3) . ?
Ti1 C37 2.335(5) . ?
Ti1 C38 2.328(5) . ?
Ti1 C41 2.330(5) . ?
Ti1 C39 2.337(5) . ?
Ti1 C40 2.309(5) . ?
Ti1 O1 1.841(3) . ?
P2 P1 2.1241(18) . ?
P2 C2 1.740(5) . ?
P5 P6 2.119(2) . ?
P5 C13 1.727(5) . ?
P6 C14 1.736(6) . ?
P1 C1 1.727(5) . ?
P3 P4 2.118(2) . ?
P3 C7 1.720(5) . ?
P4 C8 1.744(5) . ?
O2 C7 1.333(5) . ?
O3 C13 1.335(5) . ?
N2 C12 1.388(6) . ?
N2 C7 1.381(6) . ?
N2 C8 1.402(6) . ?
N1 C1 1.381(6) . ?
N1 C6 1.391(6) . ?
N1 C2 1.396(6) . ?
C1 O1 1.336(5) . ?
C12 H12 0.9300 . ?
C12 C11 1.358(7) . ?
C9 H9 0.9300 . ?
C9 C10 1.361(8) . ?
C9 C8 1.407(7) . ?
N3 C14 1.402(6) . ?
N3 C13 1.386(6) . ?
N3 C18 1.403(6) . ?
C3 H3 0.9300 . ?
C3 C4 1.348(7) . ?
C3 C2 1.418(7) . ?
C5 H5 0.9300 . ?
C5 C4 1.416(7) . ?
C5 C6 1.350(6) . ?
C37 H37 0.9300 . ?
C37 C38 1.403(8) . ?
C37 C41 1.393(7) . ?
C10 H10 0.9300 . ?
C10 C11 1.424(7) . ?
C4 H4 0.9300 . ?
C16 H16 0.9300 . ?
C16 C17 1.422(7) . ?
C16 C15 1.336(8) . ?
C6 H6 0.9300 . ?
C14 C15 1.417(7) . ?
C38 H38 0.9300 . ?
C38 C39 1.385(9) . ?
C41 H41 0.9300 . ?
C41 C40 1.395(8) . ?
C55 C56 1.412(9) . ?
C55 C60 1.412(10) . ?
C55 C54 1.476(10) . ?
C18 H18 0.9300 . ?
C18 C17 1.349(7) . ?
C17 H17 0.9300 . ?
C56 H56 0.9300 . ?
C56 C57 1.382(9) . ?
C15 H15 0.9300 . ?
C57 H57 0.9300 . ?
C57 C58 1.368(10) . ?
C11 H11 0.9300 . ?
C39 H39 0.9300 . ?
C39 C40 1.387(8) . ?
C59 H59 0.9300 . ?
C59 C58 1.205(11) . ?
C59 C60 1.372(10) . ?
C40 H40 0.9300 . ?
C58 H58 0.9300 . ?
C60 H60 0.9300 . ?
C54 H54A 0.9600 . ?
C54 H54B 0.9600 . ?
C54 H54C 0.9600 . ?
C52 H52 0.9300 . ?
C52 C51 1.376(11) . ?
C52 C53 1.358(11) . ?
C50 H50 0.9300 . ?
C50 C49 1.377(10) . ?
C50 C51 1.350(10) . ?
C49 H49 0.9300 . ?
C49 C48 1.383(11) . ?
C48 C47 1.482(11) . ?
C48 C53 1.390(11) . ?
C47 H47A 0.9600 . ?
C47 H47B 0.9600 . ?
C47 H47C 0.9600 . ?
C51 H51 0.9300 . ?
C53 H53 0.9300 . ?

loop_
_geom_torsion_atom_site_label_1
_geom_torsion_atom_site_label_2
_geom_torsion_atom_site_label_3
_geom_torsion_atom_site_label_4
_geom_torsion
_geom_torsion_site_symmetry_1
_geom_torsion_site_symmetry_2
_geom_torsion_site_symmetry_3
_geom_torsion_site_symmetry_4
_geom_torsion_publ_flag
Ti2 O4 C19 P7 84.5(7) . . . . ?
Ti2 O4 C19 N4 -97.6(6) . . . . ?
Ti2 O5 C25 P9 85.4(8) . . . . ?
Ti2 O5 C25 N6 -96.2(7) . . . . ?
Ti2 C43 C44 C45 65.0(4) . . . . ?
Ti2 C43 C42 C46 -64.8(4) . . . . ?
Ti2 C44 C45 C46 64.8(4) . . . . ?
Ti2 C45 C46 C42 64.2(4) . . . . ?
Ti2 C42 C46 C45 -64.1(4) . . . . ?
P8 P7 C19 O4 178.1(4) . . . . ?
P8 P7 C19 N4 0.3(4) . . . . ?
P10 P9 C25 O5 178.2(4) . . . . ?
P10 P9 C25 N6 -0.2(4) . . . . ?
P10 C26 C27 C28 -178.5(4) . . . . ?
P9 P10 C26 N6 0.2(4) . . . . ?
P9 P10 C26 C27 -179.1(4) . . . . ?
P12 P11 C31 N5 1.3(4) . . . . ?
P12 P11 C31 O6 -176.5(4) . . . . ?
P12 C32 N5 C36 -178.7(3) . . . . ?
P12 C32 N5 C31 0.5(6) . . . . ?
P12 C32 C33 C34 179.4(4) . . . . ?
P11 P12 C32 N5 0.3(4) . . . . ?
P11 P12 C32 C33 -178.8(4) . . . . ?
P11 C31 N5 C36 177.9(3) . . . . ?
P11 C31 N5 C32 -1.3(6) . . . . ?
P11 C31 O6 Ti2 91.6(6) . . . . ?
P7 P8 C20 N4 -0.1(4) . . . . ?
P7 P8 C20 C21 -178.2(4) . . . . ?
O4 Ti2 O5 C25 -137.7(7) . . . . ?
O4 Ti2 O6 C31 116.8(5) . . . . ?
N4 C24 C23 C22 0.2(7) . . . . ?
C36 C35 C34 C33 0.4(8) . . . . ?
O5 Ti2 O4 C19 120.7(6) . . . . ?
O5 Ti2 O6 C31 -138.5(5) . . . . ?
N6 C26 C27 C28 2.2(7) . . . . ?
C32 C33 C34 C35 -0.8(8) . . . . ?
C26 N6 C30 C29 0.7(7) . . . . ?
C26 N6 C25 P9 0.3(6) . . . . ?
C26 N6 C25 O5 -178.2(4) . . . . ?
C26 C27 C28 C29 -0.1(7) . . . . ?
N5 C36 C35 C34 0.4(7) . . . . ?
N5 C32 C33 C34 0.3(7) . . . . ?
N5 C31 O6 Ti2 -86.3(6) . . . . ?
C30 N6 C26 P10 178.1(3) . . . . ?
C30 N6 C26 C27 -2.5(6) . . . . ?
C30 N6 C25 P9 -178.1(4) . . . . ?
C30 N6 C25 O5 3.3(6) . . . . ?
C30 C29 C28 C27 -1.9(7) . . . . ?
C25 N6 C26 P10 -0.3(5) . . . . ?
C25 N6 C26 C27 179.0(4) . . . . ?
C25 N6 C30 C29 179.0(4) . . . . ?
C24 N4 C20 P8 -179.7(3) . . . . ?
C24 N4 C20 C21 -1.5(6) . . . . ?
C24 N4 C19 P7 179.6(3) . . . . ?
C24 N4 C19 O4 1.6(6) . . . . ?
C24 C23 C22 C21 -0.7(8) . . . . ?
C43 Ti2 O4 C19 16.9(7) . . . . ?
C43 Ti2 O5 C25 -38.4(7) . . . . ?
C43 Ti2 O6 C31 -3.7(7) . . . . ?
C43 C44 C45 Ti2 -64.3(4) . . . . ?
C43 C44 C45 C46 0.5(7) . . . . ?
C43 C42 C46 Ti2 63.8(4) . . . . ?
C43 C42 C46 C45 -0.2(7) . . . . ?
C33 C32 N5 C36 0.5(7) . . . . ?
C33 C32 N5 C31 179.7(4) . . . . ?
C20 N4 C24 C23 0.9(7) . . . . ?
C20 N4 C19 P7 -0.5(5) . . . . ?
C20 N4 C19 O4 -178.5(4) . . . . ?
C20 C21 C22 C23 0.0(8) . . . . ?
C35 C36 N5 C32 -0.9(7) . . . . ?
C35 C36 N5 C31 180.0(4) . . . . ?
C44 Ti2 O4 C19 25.4(7) . . . . ?
C44 Ti2 O5 C25 -6.6(7) . . . . ?
C44 Ti2 O6 C31 -44.4(6) . . . . ?
C44 C43 C42 Ti2 65.3(4) . . . . ?
C44 C43 C42 C46 0.5(7) . . . . ?
C44 C45 C46 Ti2 -64.4(4) . . . . ?
C44 C45 C46 C42 -0.2(7) . . . . ?
C28 C29 C30 N6 1.6(7) . . . . ?
C45 Ti2 O4 C19 -22.8(8) . . . . ?
C45 Ti2 O5 C25 21.1(7) . . . . ?
C45 Ti2 O6 C31 -30.5(6) . . . . ?
C19 N4 C24 C23 -179.1(4) . . . . ?
C19 N4 C20 P8 0.4(5) . . . . ?
C19 N4 C20 C21 178.6(4) . . . . ?
C22 C21 C20 P8 179.1(4) . . . . ?
C22 C21 C20 N4 1.0(7) . . . . ?
C42 Ti2 O4 C19 -16.9(6) . . . . ?
C42 Ti2 O5 C25 -38.5(8) . . . . ?
C42 Ti2 O6 C31 23.4(6) . . . . ?
C42 C43 C44 Ti2 -65.6(4) . . . . ?
C42 C43 C44 C45 -0.6(7) . . . . ?
C46 Ti2 O4 C19 -40.5(7) . . . . ?
C46 Ti2 O5 C25 13.9(8) . . . . ?
C46 Ti2 O6 C31 3.8(6) . . . . ?
Ti1 O2 C7 P3 -92.5(6) . . . . ?
Ti1 O2 C7 N2 87.8(6) . . . . ?
Ti1 O3 C13 P5 -95.6(6) . . . . ?
Ti1 O3 C13 N3 84.4(6) . . . . ?
Ti1 C37 C38 C39 64.9(4) . . . . ?
Ti1 C37 C41 C40 -63.5(4) . . . . ?
Ti1 C38 C39 C40 63.1(4) . . . . ?
Ti1 C41 C40 C39 -66.0(4) . . . . ?
Ti1 C39 C40 C41 65.7(4) . . . . ?
P2 P1 C1 N1 -0.3(4) . . . . ?
P2 P1 C1 O1 179.9(4) . . . . ?
P5 P6 C14 N3 0.8(4) . . . . ?
P5 P6 C14 C15 180.0(4) . . . . ?
P6 P5 C13 O3 177.8(4) . . . . ?
P6 P5 C13 N3 -2.2(4) . . . . ?
P6 C14 C15 C16 179.8(4) . . . . ?
P1 P2 C2 N1 -0.9(3) . . . . ?
P1 P2 C2 C3 178.9(4) . . . . ?
P1 C1 O1 Ti1 -90.0(6) . . . . ?
P3 P4 C8 N2 0.6(4) . . . . ?
P3 P4 C8 C9 179.6(4) . . . . ?
P4 P3 C7 O2 -179.2(4) . . . . ?
P4 P3 C7 N2 0.5(4) . . . . ?
O2 Ti1 O3 C13 -114.0(5) . . . . ?
O2 Ti1 O1 C1 146.9(5) . . . . ?
O3 Ti1 O2 C7 138.7(6) . . . . ?
O3 Ti1 O1 C1 -107.2(5) . . . . ?
N2 C12 C11 C10 0.4(7) . . . . ?
N1 C1 O1 Ti1 90.2(6) . . . . ?
C1 N1 C6 C5 179.7(4) . . . . ?
C1 N1 C2 P2 0.8(5) . . . . ?
C1 N1 C2 C3 -179.0(4) . . . . ?
C12 N2 C7 P3 -179.6(3) . . . . ?
C12 N2 C7 O2 0.1(6) . . . . ?
C12 N2 C8 P4 179.0(3) . . . . ?
C12 N2 C8 C9 -0.1(7) . . . . ?
C9 C10 C11 C12 -0.2(8) . . . . ?
N3 C14 C15 C16 -1.1(7) . . . . ?
N3 C18 C17 C16 -0.3(7) . . . . ?
C7 N2 C12 C11 179.0(5) . . . . ?
C7 N2 C8 P4 -0.3(6) . . . . ?
C7 N2 C8 C9 -179.4(4) . . . . ?
C37 Ti1 O2 C7 -17.5(7) . . . . ?
C37 Ti1 O3 C13 48.0(6) . . . . ?
C37 Ti1 O1 C1 9.6(6) . . . . ?
C37 C38 C39 Ti1 -64.7(4) . . . . ?
C37 C38 C39 C40 -1.6(6) . . . . ?
C37 C41 C40 Ti1 64.3(4) . . . . ?
C37 C41 C40 C39 -1.7(6) . . . . ?
C10 C9 C8 P4 -178.8(4) . . . . ?
C10 C9 C8 N2 0.3(8) . . . . ?
C4 C3 C2 P2 178.8(4) . . . . ?
C4 C3 C2 N1 -1.5(7) . . . . ?
C4 C5 C6 N1 -0.1(7) . . . . ?
C6 N1 C1 P1 179.3(3) . . . . ?
C6 N1 C1 O1 -0.9(6) . . . . ?
C6 N1 C2 P2 -178.7(3) . . . . ?
C6 N1 C2 C3 1.5(6) . . . . ?
C6 C5 C4 C3 0.1(8) . . . . ?
C14 N3 C13 P5 3.2(6) . . . . ?
C14 N3 C13 O3 -176.8(4) . . . . ?
C14 N3 C18 C17 1.6(7) . . . . ?
C38 Ti1 O2 C7 -16.6(6) . . . . ?
C38 Ti1 O3 C13 20.0(7) . . . . ?
C38 Ti1 O1 C1 43.5(6) . . . . ?
C38 C37 C41 Ti1 64.2(4) . . . . ?
C38 C37 C41 C40 0.7(6) . . . . ?
C38 C39 C40 Ti1 -63.6(4) . . . . ?
C38 C39 C40 C41 2.1(6) . . . . ?
C41 Ti1 O2 C7 36.2(7) . . . . ?
C41 Ti1 O3 C13 28.0(5) . . . . ?
C41 Ti1 O1 C1 -14.0(6) . . . . ?
C41 C37 C38 Ti1 -64.4(4) . . . . ?
C41 C37 C38 C39 0.6(6) . . . . ?
C13 N3 C14 P6 -2.5(6) . . . . ?
C13 N3 C14 C15 178.3(4) . . . . ?
C13 N3 C18 C17 -177.5(4) . . . . ?
C8 N2 C12 C11 -0.3(7) . . . . ?
C8 N2 C7 P3 -0.2(6) . . . . ?
C8 N2 C7 O2 179.5(4) . . . . ?
C8 C9 C10 C11 -0.1(8) . . . . ?
C55 C56 C57 C58 -1.7(9) . . . . ?
C18 N3 C14 P6 178.3(3) . . . . ?
C18 N3 C14 C15 -0.9(6) . . . . ?
C18 N3 C13 P5 -177.6(3) . . . . ?
C18 N3 C13 O3 2.4(6) . . . . ?
C17 C16 C15 C14 2.3(8) . . . . ?
C56 C55 C60 C59 -1.3(10) . . . . ?
C56 C57 C58 C59 -0.8(11) . . . . ?
C2 N1 C1 P1 -0.2(5) . . . . ?
C2 N1 C1 O1 179.5(4) . . . . ?
C2 N1 C6 C5 -0.8(7) . . . . ?
C2 C3 C4 C5 0.7(8) . . . . ?
C15 C16 C17 C18 -1.6(8) . . . . ?
C39 Ti1 O2 C7 14.4(6) . . . . ?
C39 Ti1 O3 C13 -19.9(6) . . . . ?
C39 Ti1 O1 C1 52.1(6) . . . . ?
C40 Ti1 O2 C7 43.0(6) . . . . ?
C40 Ti1 O3 C13 -6.7(6) . . . . ?
C40 Ti1 O1 C1 5.0(7) . . . . ?
C58 C59 C60 C55 -1.5(12) . . . . ?
C60 C55 C56 C57 2.6(9) . . . . ?
C60 C59 C58 C57 2.6(13) . . . . ?
C54 C55 C56 C57 -175.1(7) . . . . ?
C54 C55 C60 C59 176.4(7) . . . . ?
C50 C49 C48 C47 179.7(7) . . . . ?
C50 C49 C48 C53 1.6(11) . . . . ?
C49 C50 C51 C52 0.6(11) . . . . ?
C49 C48 C53 C52 -0.2(10) . . . . ?
C47 C48 C53 C52 -178.3(7) . . . . ?
C51 C52 C53 C48 -1.0(11) . . . . ?
C51 C50 C49 C48 -1.8(11) . . . . ?
C53 C52 C51 C50 0.8(11) . . . . ?
O1 Ti1 O2 C7 -115.0(6) . . . . ?
O1 Ti1 O3 C13 140.8(5) . . . . ?
O6 Ti2 O4 C19 -133.9(6) . . . . ?
O6 Ti2 O5 C25 117.5(7) . . . . ?
O6 C31 N5 C36 -4.1(6) . . . . ?
O6 C31 N5 C32 176.7(4) . . . . ?
